data_7120817
loop_
_publ_author_name
'Tsoureas, Nikolaos'
'Green, Jennifer'
'Cloke, Frederick Geoffrey'

_publ_section_title
;
 C-H and H-H Activation at a Di-titanium Centre
;
_journal_name_full 'Chem. Commun.'
_journal_paper_doi 10.1039/C7CC07726B
_journal_year 2017
_chemical_formula_moiety 'C59 H104 N2 Si4 Ti2'
_chemical_formula_sum 'C59 H104 N2 Si4 Ti2'
_chemical_formula_weight 1049.60
_chemical_name_common 3
_chemical_name_systematic 3
_chemical_properties_physical Air-sensitive,Moisture-sensitive
_space_group_crystal_system monoclinic
_space_group_IT_number 14
_space_group_name_Hall '-P 2yn'
_space_group_name_H-M_alt 'P 1 21/n 1'
_symmetry_space_group_name_Hall '-P 2yn'
_symmetry_space_group_name_H-M 'P 1 21/n 1'
_atom_sites_solution_hydrogens mixed
_audit_creation_method SHELXL-2017/1
_audit_update_record
;
2017-10-23 deposited with the CCDC.
2017-10-25 downloaded from the CCDC.
;
_cell_angle_alpha 90
_cell_angle_beta 104.357(4)
_cell_angle_gamma 90
_cell_formula_units_Z 4
_cell_length_a 20.9788(8)
_cell_length_b 13.1934(4)
_cell_length_c 22.3687(7)
_cell_measurement_reflns_used 17855
_cell_measurement_temperature 100(2)
_cell_measurement_theta_max 29.7050
_cell_measurement_theta_min 2.1640
_cell_volume 5997.9(4)
_computing_cell_refinement 'CrysAlisPro 1.171.38.41 (Rigaku OD, 2015)'
_computing_data_collection 'CrysAlisPro 1.171.38.41 (Rigaku OD, 2015)'
_computing_data_reduction 'CrysAlisPro 1.171.38.41 (Rigaku OD, 2015)'
_computing_structure_refinement 'SHELXL-2017/1 (Sheldrick, 2017)'
_computing_structure_solution 'ShelXT (Sheldrick, 2015)'
_diffrn_ambient_temperature 100(2)
_diffrn_detector 'CCD area detector'
_diffrn_detector_area_resol_mean 28.5714
_diffrn_detector_type 'Rigaku HG Saturn724+ (2x2 bin mode)'
_diffrn_measured_fraction_theta_full 0.999
_diffrn_measured_fraction_theta_max 0.999
_diffrn_measurement_details
;
List of Runs (angles in degrees, time in seconds):

  # Type    Start    End  Width  t~exp~   \w     \q     \k     \f   Frames
#--------------------------------------------------------------------------
  1  \w    -78.00  73.00   1.00   70.00    --  -17.00  18.00-180.00  151
  2  \w   -100.00   2.00   1.00   70.00    --  -17.00 -72.00  60.00  102
  3  \w    -87.00  22.00   1.00   70.00    --  -17.00 -72.00  30.00  109
  4  \w    -66.00  68.00   1.00   70.00    --  -17.00   0.00-180.00  134
  5  \w     58.00  73.00   1.00   70.00    --  -17.00  36.00 -60.00   15
  6  \w   -107.00 -37.00   1.00   70.00    --  -17.00   0.00-150.00   70
;
_diffrn_measurement_device_type
'Rigaku FRE+ equipped with VHF Varimax confocal mirrors and an AFC10 goniometer and HG Saturn 724+ detector'
_diffrn_measurement_method '\w scans'
_diffrn_radiation_collimation 0.2
_diffrn_radiation_monochromator 'Confocal mirrors, VHF Varimax'
_diffrn_radiation_type MoK\a
_diffrn_radiation_wavelength 0.71075
_diffrn_reflns_av_R_equivalents 0.1678
_diffrn_reflns_av_unetI/netI 0.1115
_diffrn_reflns_Laue_measured_fraction_full 0.999
_diffrn_reflns_Laue_measured_fraction_max 0.999
_diffrn_reflns_limit_h_max 24
_diffrn_reflns_limit_h_min -24
_diffrn_reflns_limit_k_max 15
_diffrn_reflns_limit_k_min -15
_diffrn_reflns_limit_l_max 26
_diffrn_reflns_limit_l_min -26
_diffrn_reflns_number 65678
_diffrn_reflns_point_group_measured_fraction_full 0.999
_diffrn_reflns_point_group_measured_fraction_max 0.999
_diffrn_reflns_theta_full 25.028
_diffrn_reflns_theta_max 25.028
_diffrn_reflns_theta_min 2.177
_diffrn_source 'Rotating Anode'
_exptl_absorpt_coefficient_mu 0.383
_exptl_absorpt_correction_T_max 1.00000
_exptl_absorpt_correction_T_min 0.46621
_exptl_absorpt_correction_type multi-scan
_exptl_absorpt_process_details
;
CrysAlisPro 1.171.38.41 (Rigaku Oxford Diffraction, 2015)
Empirical absorption correction using spherical harmonics,
 implemented in SCALE3 ABSPACK scaling algorithm.
;
_exptl_crystal_colour Blue
_exptl_crystal_density_diffrn 1.162
_exptl_crystal_description Block
_exptl_crystal_F_000 2288
_exptl_crystal_recrystallization_method 'Re-crystallisation from solvent: toluene'
_exptl_crystal_size_max 0.060
_exptl_crystal_size_mid 0.050
_exptl_crystal_size_min 0.040
_refine_diff_density_max 0.354
_refine_diff_density_min -0.311
_refine_diff_density_rms 0.065
_refine_ls_extinction_method none
_refine_ls_goodness_of_fit_ref 1.001
_refine_ls_hydrogen_treatment mixed
_refine_ls_matrix_type full
_refine_ls_number_parameters 785
_refine_ls_number_reflns 10592
_refine_ls_number_restraints 100
_refine_ls_restrained_S_all 1.004
_refine_ls_R_factor_all 0.1258
_refine_ls_R_factor_gt 0.0610
_refine_ls_shift/su_max 0.001
_refine_ls_shift/su_mean 0.000
_refine_ls_structure_factor_coef Fsqd
_refine_ls_weighting_details 'w=1/[\s^2^(Fo^2^)+(0.0625P)^2^] where P=(Fo^2^+2Fc^2^)/3'
_refine_ls_weighting_scheme calc
_refine_ls_wR_factor_gt 0.1218
_refine_ls_wR_factor_ref 0.1448
_reflns_Friedel_coverage 0.000
_reflns_number_gt 6290
_reflns_number_total 10592
_reflns_threshold_expression 'I > 2\s(I)'
_cod_data_source_file c7cc07726b2.cif
_cod_data_source_block 3
_cod_database_code 7120817
_shelx_shelxl_version_number 2017/1
_shelx_space_group_comment
;
The symmetry employed for this shelxl refinement is uniquely defined
by the following loop, which should always be used as a source of
symmetry information in preference to the above space-group names.
They are only intended as comments.
;
_shelx_estimated_absorpt_t_min 0.977
_shelx_estimated_absorpt_t_max 0.985
_olex2_date_sample_data_collection 2016-06-01
_olex2_date_sample_submission 2016-04-15
_olex2_diffrn_ambient_temperature_device 'Oxford Cryosystems'
_olex2_exptl_crystal_mounting_method 'The crystal was mounted on a mylar loop in oil'
_olex2_submission_original_sample_id 2016NTL8p33
_olex2_submission_special_instructions 'No special instructions were received'
_oxdiff_exptl_absorpt_empirical_details
;
Empirical correction (ABSPACK) includes:
- Absorption correction using spherical harmonics
- Frame scaling
- Detector area scaling
;
_oxdiff_exptl_absorpt_empirical_full_max 2.329
_oxdiff_exptl_absorpt_empirical_full_min 0.197

loop_
_space_group_symop_operation_xyz
'x, y, z'
'-x+1/2, y+1/2, -z+1/2'
'-x, -y, -z'
'x-1/2, -y-1/2, z-1/2'

loop_
_atom_site_label
_atom_site_type_symbol
_atom_site_fract_x
_atom_site_fract_y
_atom_site_fract_z
_atom_site_U_iso_or_equiv
_atom_site_adp_type
_atom_site_occupancy
_atom_site_site_symmetry_order
_atom_site_calc_flag
_atom_site_refinement_flags_posn
_atom_site_refinement_flags_adp
_atom_site_refinement_flags_occupancy
_atom_site_disorder_assembly
_atom_site_disorder_group
Ti1 Ti 0.69393(3) 0.45429(5) 0.45033(3) 0.0306(2) Uani 1 1 d . . . . .
Ti2 Ti 0.78833(3) 0.44151(5) 0.54775(3) 0.02265(18) Uani 1 1 d . . . . .
Si1 Si 0.89482(5) 0.19938(8) 0.51795(5) 0.0259(3) Uani 1 1 d . . . . .
Si2 Si 0.74742(6) 0.61074(9) 0.34310(5) 0.0424(3) Uani 1 1 d . . . . .
Si3 Si 0.69834(5) 0.52324(8) 0.68243(5) 0.0289(3) Uani 1 1 d . . . . .
Si4A Si 0.58840(12) 0.1872(2) 0.45519(14) 0.0248(7) Uani 0.511(3) 1 d D . P A 1
Si4B Si 0.59503(12) 0.2202(2) 0.42645(14) 0.0247(7) Uani 0.489(3) 1 d D . P A 2
N1 N 0.85246(14) 0.6694(2) 0.60083(13) 0.0280(8) Uani 1 1 d . . . . .
N2 N 0.90177(14) 0.5478(2) 0.65615(13) 0.0258(7) Uani 1 1 d . . . . .
C1 C 0.84893(17) 0.5669(3) 0.60733(15) 0.0239(8) Uani 1 1 d . . . . .
C2 C 0.93619(17) 0.6350(3) 0.67939(16) 0.0285(9) Uani 1 1 d . . . . .
C3 C 0.90538(18) 0.7130(3) 0.64489(17) 0.0304(9) Uani 1 1 d . . . . .
C4 C 0.9205(2) 0.8229(3) 0.64728(18) 0.0384(10) Uani 1 1 d . . . . .
H4A H 0.930107 0.843873 0.608405 0.058 Uiso 1 1 calc R U . . .
H4B H 0.958822 0.836449 0.681556 0.058 Uiso 1 1 calc R U . . .
H4C H 0.882560 0.861040 0.653471 0.058 Uiso 1 1 calc R U . . .
C5 C 0.81044(19) 0.7303(3) 0.55169(17) 0.0398(11) Uani 1 1 d . . . . .
H5A H 0.837109 0.759228 0.525617 0.060 Uiso 1 1 calc R U . . .
H5B H 0.790152 0.785193 0.570048 0.060 Uiso 1 1 calc R U . . .
H5C H 0.775962 0.687253 0.526556 0.060 Uiso 1 1 calc R U . . .
C6 C 0.91900(18) 0.4482(3) 0.68245(16) 0.0343(10) Uani 1 1 d . . . . .
H6A H 0.912048 0.445948 0.724170 0.051 Uiso 1 1 calc R U . . .
H6B H 0.965340 0.434221 0.684350 0.051 Uiso 1 1 calc R U . . .
H6C H 0.891278 0.397053 0.656645 0.051 Uiso 1 1 calc R U . . .
C7 C 0.99485(18) 0.6337(3) 0.73356(17) 0.0418(11) Uani 1 1 d . . . . .
H7A H 0.982182 0.605889 0.769577 0.063 Uiso 1 1 calc R U . . .
H7B H 1.011305 0.702974 0.742596 0.063 Uiso 1 1 calc R U . . .
H7C H 1.029430 0.591468 0.723967 0.063 Uiso 1 1 calc R U . . .
C8 C 0.61669(17) 0.4845(3) 0.51524(16) 0.0332(10) Uani 1 1 d . . . . .
H8 H 0.600599 0.551072 0.518565 0.040 Uiso 1 1 calc R U . . .
C9 C 0.67150(16) 0.4371(3) 0.55674(16) 0.0252(9) Uani 1 1 d . . . . .
C10 C 0.68215(16) 0.3414(3) 0.53132(16) 0.0265(9) Uani 1 1 d . . . . .
C11 C 0.63063(18) 0.3234(3) 0.47437(18) 0.0397(11) Uani 1 1 d D . . . .
C12 C 0.59156(18) 0.4142(3) 0.46908(18) 0.0423(12) Uani 1 1 d . . . . .
H12 H 0.552666 0.425009 0.437356 0.051 Uiso 1 1 calc R U . . .
C13 C 0.73613(17) 0.2934(3) 0.57400(16) 0.0273(9) Uani 1 1 d . . . . .
H13 H 0.756541 0.231205 0.568042 0.033 Uiso 1 1 calc R U . . .
C14 C 0.75304(16) 0.3564(3) 0.62651(16) 0.0242(9) Uani 1 1 d . . . . .
H14 H 0.784751 0.339176 0.663400 0.029 Uiso 1 1 calc R U . . .
C15 C 0.71675(16) 0.4491(3) 0.61757(15) 0.0248(9) Uani 1 1 d . . . . .
C16 C 0.86274(17) 0.4968(3) 0.48623(15) 0.0253(9) Uani 1 1 d . . . . .
H16 H 0.878002 0.564885 0.490601 0.030 Uiso 1 1 calc R U . . .
C17 C 0.88945(17) 0.4154(3) 0.52387(15) 0.0256(9) Uani 1 1 d . . . . .
H17 H 0.928696 0.419398 0.555941 0.031 Uiso 1 1 calc R U . . .
C18 C 0.85065(16) 0.3242(3) 0.50856(15) 0.0232(9) Uani 1 1 d . . . . .
C19 C 0.79906(17) 0.3551(3) 0.45485(15) 0.0251(9) Uani 1 1 d . . . . .
C20 C 0.80786(17) 0.4590(3) 0.43956(15) 0.0256(9) Uani 1 1 d . . . . .
C21 C 0.76071(19) 0.4849(3) 0.38200(15) 0.0309(10) Uani 1 1 d . . . . .
C22 C 0.72667(19) 0.3928(3) 0.36316(16) 0.0326(10) Uani 1 1 d . . . . .
H22 H 0.694822 0.384241 0.325074 0.039 Uiso 1 1 calc R U . . .
C23 C 0.74556(17) 0.3157(3) 0.40739(15) 0.0281(9) Uani 1 1 d . . . . .
H23 H 0.726599 0.250067 0.406151 0.034 Uiso 1 1 calc R U . . .
C24A C 0.6628(6) 0.6975(8) 0.6060(5) 0.036(2) Uani 0.621(15) 1 d . . P B 1
H24A H 0.680284 0.661788 0.575046 0.054 Uiso 0.621(15) 1 calc R U P B 1
H24B H 0.668134 0.770754 0.601649 0.054 Uiso 0.621(15) 1 calc R U P B 1
H24C H 0.616008 0.681508 0.599755 0.054 Uiso 0.621(15) 1 calc R U P B 1
C24B C 0.6964(10) 0.7170(13) 0.6177(8) 0.040(4) Uani 0.379(15) 1 d . . P B 2
H24D H 0.740989 0.729347 0.643107 0.060 Uiso 0.379(15) 1 calc R U P B 2
H24E H 0.673932 0.781941 0.606438 0.060 Uiso 0.379(15) 1 calc R U P B 2
H24F H 0.698887 0.680588 0.580136 0.060 Uiso 0.379(15) 1 calc R U P B 2
C25A C 0.7003(6) 0.6640(5) 0.6706(4) 0.032(2) Uani 0.621(15) 1 d . . P B 1
H25A H 0.747325 0.684026 0.675965 0.038 Uiso 0.621(15) 1 calc R U P B 1
C25B C 0.6578(9) 0.6529(8) 0.6544(5) 0.025(4) Uani 0.379(15) 1 d . . P B 2
H25B H 0.615132 0.636067 0.624559 0.030 Uiso 0.379(15) 1 calc R U P B 2
C26A C 0.6744(6) 0.7202(9) 0.7205(5) 0.047(3) Uani 0.621(15) 1 d . . P B 1
H26A H 0.627533 0.705486 0.714850 0.071 Uiso 0.621(15) 1 calc R U P B 1
H26B H 0.680613 0.793316 0.716755 0.071 Uiso 0.621(15) 1 calc R U P B 1
H26C H 0.698807 0.697289 0.761450 0.071 Uiso 0.621(15) 1 calc R U P B 1
C26B C 0.6393(9) 0.7141(14) 0.7065(8) 0.034(4) Uani 0.379(15) 1 d . . P B 2
H26D H 0.611149 0.672715 0.725884 0.052 Uiso 0.379(15) 1 calc R U P B 2
H26E H 0.615529 0.775627 0.689243 0.052 Uiso 0.379(15) 1 calc R U P B 2
H26F H 0.679365 0.732883 0.737538 0.052 Uiso 0.379(15) 1 calc R U P B 2
C27 C 0.8253(5) 0.5720(10) 0.7724(5) 0.060(3) Uani 0.621(15) 1 d . . P B 1
H27A H 0.843196 0.583691 0.736471 0.090 Uiso 0.621(15) 1 calc R U P B 1
H27B H 0.858968 0.540078 0.805342 0.090 Uiso 0.621(15) 1 calc R U P B 1
H27C H 0.812230 0.636890 0.787083 0.090 Uiso 0.621(15) 1 calc R U P B 1
C27A C 0.8095(7) 0.6192(13) 0.7522(7) 0.038(3) Uani 0.379(15) 1 d . U P B 2
H27D H 0.816835 0.627908 0.710921 0.057 Uiso 0.379(15) 1 calc R U P B 2
H27E H 0.851887 0.617979 0.782869 0.057 Uiso 0.379(15) 1 calc R U P B 2
H27F H 0.782880 0.675598 0.761124 0.057 Uiso 0.379(15) 1 calc R U P B 2
C28 C 0.7683(2) 0.5058(4) 0.75515(18) 0.0551(13) Uani 1 1 d . . . . .
H28 H 0.787452 0.438328 0.749065 0.066 Uiso 0.621(15) 1 calc R U P B 1
H28A H 0.796713 0.447396 0.749699 0.066 Uiso 0.379(15) 1 calc R U P B 2
C29 C 0.7455(2) 0.4927(5) 0.81434(19) 0.0783(18) Uani 1 1 d . . . . .
H29A H 0.724081 0.555186 0.822969 0.117 Uiso 1 1 calc R U . . .
H29B H 0.783483 0.478178 0.848722 0.117 Uiso 1 1 calc R U . . .
H29C H 0.714131 0.436399 0.809339 0.117 Uiso 1 1 calc R U . . .
C30 C 0.6300(3) 0.3500(4) 0.7058(3) 0.0878(19) Uani 1 1 d . . . . .
H30A H 0.633148 0.320231 0.666446 0.132 Uiso 1 1 calc R U . . .
H30B H 0.591729 0.321760 0.717654 0.132 Uiso 1 1 calc R U . . .
H30C H 0.670031 0.334200 0.737694 0.132 Uiso 1 1 calc R U . . .
C31 C 0.6226(2) 0.4633(4) 0.6989(2) 0.0519(13) Uani 1 1 d . . . . .
H31A H 0.615802 0.492190 0.738164 0.062 Uiso 0.379(15) 1 calc R U P B 2
C32A C 0.5622(8) 0.5043(12) 0.6549(10) 0.074(5) Uani 0.621(15) 1 d . . P B 1
H32A H 0.562911 0.578567 0.656585 0.111 Uiso 0.621(15) 1 calc R U P B 1
H32B H 0.522962 0.479209 0.666445 0.111 Uiso 0.621(15) 1 calc R U P B 1
H32C H 0.561302 0.482060 0.612894 0.111 Uiso 0.621(15) 1 calc R U P B 1
C32 C 0.5548(13) 0.455(2) 0.6515(15) 0.077(7) Uani 0.379(15) 1 d . . P B 2
H32D H 0.532842 0.520969 0.647055 0.116 Uiso 0.379(15) 1 calc R U P B 2
H32E H 0.527507 0.404949 0.666118 0.116 Uiso 0.379(15) 1 calc R U P B 2
H32F H 0.561251 0.433261 0.611518 0.116 Uiso 0.379(15) 1 calc R U P B 2
C33 C 0.90910(18) 0.1788(3) 0.65064(16) 0.0327(10) Uani 1 1 d . . . . .
H33A H 0.873184 0.228395 0.641912 0.049 Uiso 1 1 calc R U . . .
H33B H 0.939265 0.194320 0.690592 0.049 Uiso 1 1 calc R U . . .
H33C H 0.890956 0.110639 0.651864 0.049 Uiso 1 1 calc R U . . .
C34 C 0.94633(17) 0.1838(3) 0.60008(16) 0.0291(9) Uani 1 1 d . . . . .
H34 H 0.974361 0.245918 0.609027 0.035 Uiso 1 1 calc R U . . .
C35 C 0.99471(19) 0.0940(3) 0.60706(18) 0.0439(11) Uani 1 1 d . . . . .
H35A H 0.969979 0.030824 0.596012 0.066 Uiso 1 1 calc R U . . .
H35B H 1.020766 0.089991 0.649911 0.066 Uiso 1 1 calc R U . . .
H35C H 1.024123 0.103994 0.579692 0.066 Uiso 1 1 calc R U . . .
C36 C 0.81149(19) 0.0337(3) 0.54027(18) 0.0385(11) Uani 1 1 d . . . . .
H36A H 0.847512 -0.000780 0.569511 0.058 Uiso 1 1 calc R U . . .
H36B H 0.778078 -0.016124 0.520857 0.058 Uiso 1 1 calc R U . . .
H36C H 0.791699 0.084232 0.562257 0.058 Uiso 1 1 calc R U . . .
C37 C 0.83828(18) 0.0862(3) 0.49062(16) 0.0301(9) Uani 1 1 d . . . . .
H37 H 0.799228 0.113137 0.459459 0.036 Uiso 1 1 calc R U . . .
C38 C 0.8685(2) 0.0040(3) 0.45778(18) 0.0406(11) Uani 1 1 d . . . . .
H38A H 0.880697 0.033462 0.421959 0.061 Uiso 1 1 calc R U . . .
H38B H 0.836360 -0.050370 0.444066 0.061 Uiso 1 1 calc R U . . .
H38C H 0.907816 -0.023784 0.486329 0.061 Uiso 1 1 calc R U . . .
C39 C 0.95318(18) 0.2106(3) 0.46524(17) 0.0347(10) Uani 1 1 d . . . . .
H39 H 0.970969 0.141238 0.461330 0.042 Uiso 1 1 calc R U . . .
C40 C 1.01217(19) 0.2804(3) 0.48925(18) 0.0418(11) Uani 1 1 d . . . . .
H40A H 0.996548 0.348739 0.495235 0.063 Uiso 1 1 calc R U . . .
H40B H 1.039139 0.282780 0.459233 0.063 Uiso 1 1 calc R U . . .
H40C H 1.038618 0.254366 0.528663 0.063 Uiso 1 1 calc R U . . .
C41 C 0.9161(2) 0.2446(3) 0.39984(17) 0.0416(11) Uani 1 1 d . . . . .
H41A H 0.878097 0.200310 0.384492 0.062 Uiso 1 1 calc R U . . .
H41B H 0.945687 0.240509 0.372192 0.062 Uiso 1 1 calc R U . . .
H41C H 0.901068 0.314684 0.401324 0.062 Uiso 1 1 calc R U . . .
C42 C 0.8272(3) 0.7766(4) 0.3209(2) 0.0807(18) Uani 1 1 d . . . . .
H42A H 0.816532 0.762518 0.276465 0.121 Uiso 1 1 calc R U . . .
H42B H 0.869972 0.810747 0.333072 0.121 Uiso 1 1 calc R U . . .
H42C H 0.793241 0.820398 0.330253 0.121 Uiso 1 1 calc R U . . .
C43 C 0.8302(2) 0.6766(3) 0.35653(19) 0.0544(13) Uani 1 1 d . . . . .
H43 H 0.842491 0.695598 0.401206 0.065 Uiso 1 1 calc R U . . .
C44 C 0.8871(2) 0.6085(4) 0.3466(2) 0.0610(14) Uani 1 1 d . . . . .
H44A H 0.891475 0.549037 0.373518 0.092 Uiso 1 1 calc R U . . .
H44B H 0.928305 0.647080 0.356495 0.092 Uiso 1 1 calc R U . . .
H44C H 0.877374 0.586506 0.303411 0.092 Uiso 1 1 calc R U . . .
C45 C 0.7502(3) 0.5474(4) 0.2215(2) 0.0765(17) Uani 1 1 d . . . . .
H45A H 0.790087 0.587493 0.223828 0.115 Uiso 1 1 calc R U . . .
H45B H 0.725945 0.540106 0.178234 0.115 Uiso 1 1 calc R U . . .
H45C H 0.762473 0.480149 0.239326 0.115 Uiso 1 1 calc R U . . .
C46 C 0.7066(2) 0.6012(3) 0.25771(18) 0.0517(13) Uani 1 1 d . . . . .
H46 H 0.701621 0.672460 0.242009 0.062 Uiso 1 1 calc R U . . .
C47 C 0.6379(2) 0.5562(4) 0.24143(19) 0.0615(15) Uani 1 1 d . . . . .
H47A H 0.640488 0.483585 0.251024 0.092 Uiso 1 1 calc R U . . .
H47B H 0.618039 0.565775 0.197302 0.092 Uiso 1 1 calc R U . . .
H47C H 0.610948 0.590069 0.265450 0.092 Uiso 1 1 calc R U . . .
C48 C 0.6513(3) 0.7690(4) 0.3497(2) 0.0746(17) Uani 1 1 d . . . . .
H48A H 0.680981 0.820016 0.339668 0.112 Uiso 1 1 calc R U . . .
H48B H 0.625111 0.799606 0.375632 0.112 Uiso 1 1 calc R U . . .
H48C H 0.621949 0.743558 0.311514 0.112 Uiso 1 1 calc R U . . .
C49 C 0.6920(2) 0.6805(3) 0.38469(19) 0.0559(14) Uani 1 1 d . . . . .
H49 H 0.721269 0.709822 0.423024 0.067 Uiso 1 1 calc R U . . .
C50 C 0.6488(2) 0.5974(3) 0.40593(19) 0.0507(13) Uani 1 1 d . . . . .
H50A H 0.613876 0.577909 0.369178 0.061 Uiso 1 1 calc R U . . .
H50B H 0.626620 0.630301 0.435080 0.061 Uiso 1 1 calc R U . . .
C51A C 0.5484(5) 0.2474(8) 0.3262(4) 0.047(3) Uani 0.511(3) 1 d . . P A 1
H51A H 0.571807 0.311322 0.338501 0.070 Uiso 0.511(3) 1 calc R U P A 1
H51B H 0.511100 0.259264 0.290717 0.070 Uiso 0.511(3) 1 calc R U P A 1
H51C H 0.578450 0.198151 0.315017 0.070 Uiso 0.511(3) 1 calc R U P A 1
C51B C 0.5476(4) 0.1524(7) 0.2998(4) 0.039(2) Uani 0.489(3) 1 d . . P A 2
H51D H 0.564435 0.085160 0.314234 0.058 Uiso 0.489(3) 1 calc R U P A 2
H51E H 0.549313 0.161287 0.256740 0.058 Uiso 0.489(3) 1 calc R U P A 2
H51F H 0.501957 0.158793 0.302867 0.058 Uiso 0.489(3) 1 calc R U P A 2
C52A C 0.5231(4) 0.2056(6) 0.3806(3) 0.034(2) Uani 0.511(3) 1 d . . P A 1
H52A H 0.492647 0.258527 0.389610 0.041 Uiso 0.511(3) 1 calc R U P A 1
C52B C 0.5894(4) 0.2329(7) 0.3393(4) 0.025(2) Uani 0.489(3) 1 d . . P A 2
H52B H 0.634996 0.226218 0.333690 0.030 Uiso 0.489(3) 1 calc R U P A 2
C53A C 0.4804(5) 0.1084(7) 0.3631(4) 0.050(3) Uani 0.511(3) 1 d . . P A 1
H53A H 0.508676 0.051391 0.358240 0.075 Uiso 0.511(3) 1 calc R U P A 1
H53B H 0.447389 0.119714 0.324143 0.075 Uiso 0.511(3) 1 calc R U P A 1
H53C H 0.458255 0.092830 0.395732 0.075 Uiso 0.511(3) 1 calc R U P A 1
C53B C 0.5635(4) 0.3365(6) 0.3145(3) 0.030(2) Uani 0.489(3) 1 d . . P A 2
H53D H 0.517254 0.342952 0.315637 0.045 Uiso 0.489(3) 1 calc R U P A 2
H53E H 0.567096 0.343585 0.271842 0.045 Uiso 0.489(3) 1 calc R U P A 2
H53F H 0.589433 0.389693 0.340021 0.045 Uiso 0.489(3) 1 calc R U P A 2
C54A C 0.4882(10) 0.2309(14) 0.5187(6) 0.042(3) Uani 0.511(3) 1 d . . P A 1
H54A H 0.506316 0.299591 0.525210 0.063 Uiso 0.511(3) 1 calc R U P A 1
H54B H 0.468401 0.212788 0.552594 0.063 Uiso 0.511(3) 1 calc R U P A 1
H54C H 0.454555 0.228159 0.479532 0.063 Uiso 0.511(3) 1 calc R U P A 1
C54B C 0.4982(11) 0.2391(18) 0.4990(7) 0.052(4) Uani 0.489(3) 1 d . . P A 2
H54D H 0.520367 0.190364 0.530373 0.078 Uiso 0.489(3) 1 calc R U P A 2
H54E H 0.451171 0.240785 0.497504 0.078 Uiso 0.489(3) 1 calc R U P A 2
H54F H 0.517199 0.306618 0.509424 0.078 Uiso 0.489(3) 1 calc R U P A 2
C55A C 0.5432(4) 0.1562(6) 0.5168(3) 0.0302(19) Uani 0.511(3) 1 d . . P A 1
H55A H 0.522696 0.087834 0.507081 0.036 Uiso 0.511(3) 1 calc R U P A 1
C55B C 0.5075(3) 0.2074(6) 0.4365(4) 0.030(2) Uani 0.489(3) 1 d . . P A 2
H55B H 0.480579 0.256299 0.406369 0.036 Uiso 0.489(3) 1 calc R U P A 2
C56A C 0.5898(4) 0.1508(7) 0.5815(3) 0.049(3) Uani 0.511(3) 1 d . . P A 1
H56A H 0.626523 0.105179 0.580852 0.074 Uiso 0.511(3) 1 calc R U P A 1
H56B H 0.565842 0.125077 0.610797 0.074 Uiso 0.511(3) 1 calc R U P A 1
H56C H 0.606933 0.218635 0.594284 0.074 Uiso 0.511(3) 1 calc R U P A 1
C56B C 0.4750(4) 0.1031(6) 0.4187(4) 0.041(2) Uani 0.489(3) 1 d . . P A 2
H56D H 0.477787 0.085237 0.376853 0.062 Uiso 0.489(3) 1 calc R U P A 2
H56E H 0.428711 0.106093 0.420020 0.062 Uiso 0.489(3) 1 calc R U P A 2
H56F H 0.497893 0.051662 0.447805 0.062 Uiso 0.489(3) 1 calc R U P A 2
C57A C 0.6265(4) -0.0236(6) 0.4759(5) 0.058(3) Uani 0.511(3) 1 d . . P A 1
H57A H 0.623508 -0.014228 0.518635 0.087 Uiso 0.511(3) 1 calc R U P A 1
H57B H 0.658927 -0.076361 0.474528 0.087 Uiso 0.511(3) 1 calc R U P A 1
H57C H 0.583420 -0.043874 0.450269 0.087 Uiso 0.511(3) 1 calc R U P A 1
C57B C 0.6392(4) 0.0813(7) 0.5257(4) 0.045(3) Uani 0.489(3) 1 d . . P A 2
H57D H 0.648178 0.140064 0.553327 0.068 Uiso 0.489(3) 1 calc R U P A 2
H57E H 0.670678 0.027195 0.542167 0.068 Uiso 0.489(3) 1 calc R U P A 2
H57F H 0.594389 0.057068 0.522552 0.068 Uiso 0.489(3) 1 calc R U P A 2
C58A C 0.6483(9) 0.0790(10) 0.4509(7) 0.027(3) Uani 0.511(3) 1 d . U P A 1
H58A H 0.692237 0.097686 0.477931 0.033 Uiso 0.511(3) 1 calc R U P A 1
C58B C 0.6461(10) 0.1114(10) 0.4630(7) 0.029(4) Uani 0.489(3) 1 d . . P A 2
H58B H 0.692295 0.137091 0.470718 0.035 Uiso 0.489(3) 1 calc R U P A 2
C59A C 0.6577(5) 0.0561(8) 0.3875(5) 0.052(3) Uani 0.511(3) 1 d . . P A 1
H59A H 0.616606 0.029336 0.361306 0.077 Uiso 0.511(3) 1 calc R U P A 1
H59B H 0.692746 0.005804 0.390849 0.077 Uiso 0.511(3) 1 calc R U P A 1
H59C H 0.669782 0.118469 0.369159 0.077 Uiso 0.511(3) 1 calc R U P A 1
C59B C 0.6456(5) 0.0156(8) 0.4226(5) 0.043(3) Uani 0.489(3) 1 d . . P A 2
H59D H 0.600613 -0.010672 0.409230 0.064 Uiso 0.489(3) 1 calc R U P A 2
H59E H 0.674209 -0.036324 0.446797 0.064 Uiso 0.489(3) 1 calc R U P A 2
H59F H 0.661655 0.033266 0.386399 0.064 Uiso 0.489(3) 1 calc R U P A 2
H31 H 0.619(3) 0.493(5) 0.739(3) 0.051 Uiso 0.621(15) 1 d . U P B 1
H1 H 0.7407(13) 0.538(2) 0.5081(13) 0.016(8) Uiso 1 1 d . . . . .

loop_
_atom_site_aniso_label
_atom_site_aniso_U_11
_atom_site_aniso_U_22
_atom_site_aniso_U_33
_atom_site_aniso_U_23
_atom_site_aniso_U_13
_atom_site_aniso_U_12
Ti1 0.0313(4) 0.0370(4) 0.0192(4) -0.0095(3) -0.0020(3) 0.0121(3)
Ti2 0.0247(4) 0.0265(4) 0.0152(3) -0.0040(3) 0.0020(3) 0.0047(3)
Si1 0.0297(6) 0.0282(6) 0.0197(5) 0.0010(5) 0.0061(5) 0.0102(5)
Si2 0.0695(9) 0.0318(7) 0.0186(6) 0.0017(5) -0.0032(6) 0.0099(6)
Si3 0.0401(7) 0.0277(6) 0.0213(6) -0.0047(5) 0.0123(5) 0.0007(5)
Si4A 0.0275(13) 0.0212(14) 0.0235(15) -0.0031(12) 0.0021(11) -0.0049(10)
Si4B 0.0295(14) 0.0244(15) 0.0194(15) -0.0003(12) 0.0046(12) -0.0064(11)
N1 0.0355(19) 0.0264(18) 0.0202(17) -0.0017(14) 0.0030(14) 0.0062(15)
N2 0.0299(18) 0.0258(18) 0.0185(16) 0.0023(14) -0.0001(14) 0.0021(14)
C1 0.031(2) 0.027(2) 0.0152(18) 0.0010(17) 0.0088(16) 0.0061(17)
C2 0.030(2) 0.034(2) 0.020(2) -0.0005(19) 0.0027(17) 0.0026(18)
C3 0.033(2) 0.032(2) 0.026(2) -0.0057(19) 0.0067(18) 0.0015(18)
C4 0.050(3) 0.027(2) 0.036(2) -0.006(2) 0.009(2) 0.0049(19)
C5 0.046(3) 0.031(2) 0.034(2) -0.002(2) -0.006(2) 0.013(2)
C6 0.039(2) 0.034(2) 0.024(2) 0.0048(19) -0.0049(18) 0.0006(19)
C7 0.041(3) 0.043(3) 0.032(2) 0.002(2) -0.008(2) -0.011(2)
C8 0.028(2) 0.046(3) 0.025(2) -0.010(2) 0.0047(17) 0.0130(19)
C9 0.023(2) 0.032(2) 0.0200(19) -0.0069(18) 0.0033(16) 0.0044(17)
C10 0.022(2) 0.031(2) 0.026(2) -0.0118(18) 0.0047(17) -0.0028(17)
C11 0.023(2) 0.059(3) 0.035(2) -0.024(2) 0.0032(18) 0.000(2)
C12 0.024(2) 0.069(3) 0.028(2) -0.016(2) -0.0040(18) 0.009(2)
C13 0.027(2) 0.023(2) 0.033(2) -0.0041(18) 0.0089(17) 0.0012(16)
C14 0.024(2) 0.026(2) 0.021(2) 0.0003(17) 0.0027(16) -0.0013(17)
C15 0.023(2) 0.031(2) 0.0194(19) -0.0050(18) 0.0033(16) -0.0008(17)
C16 0.032(2) 0.024(2) 0.021(2) -0.0055(17) 0.0091(17) 0.0020(17)
C17 0.026(2) 0.037(2) 0.0128(18) -0.0006(17) 0.0037(16) 0.0115(18)
C18 0.027(2) 0.024(2) 0.0182(19) -0.0016(17) 0.0056(16) 0.0079(16)
C19 0.034(2) 0.025(2) 0.0164(19) -0.0033(17) 0.0066(17) 0.0111(17)
C20 0.032(2) 0.032(2) 0.0154(19) -0.0024(17) 0.0090(16) 0.0124(17)
C21 0.049(3) 0.033(2) 0.0100(18) 0.0006(18) 0.0059(17) 0.011(2)
C22 0.047(3) 0.034(2) 0.0123(19) -0.0060(18) -0.0013(17) 0.013(2)
C23 0.039(2) 0.028(2) 0.0173(19) -0.0054(18) 0.0058(17) 0.0096(18)
C24A 0.044(6) 0.026(5) 0.041(5) 0.002(4) 0.018(5) 0.001(5)
C24B 0.055(11) 0.025(8) 0.046(10) 0.001(7) 0.023(8) 0.007(8)
C25A 0.029(6) 0.037(4) 0.033(4) -0.002(3) 0.017(4) -0.006(4)
C25B 0.027(9) 0.024(6) 0.022(6) -0.006(5) 0.004(5) 0.000(5)
C26A 0.056(8) 0.043(5) 0.047(5) -0.009(4) 0.021(6) 0.016(6)
C26B 0.035(10) 0.035(7) 0.033(8) -0.014(6) 0.007(7) 0.006(8)
C27 0.043(5) 0.095(9) 0.034(6) -0.009(5) -0.005(4) 0.003(5)
C27A 0.029(7) 0.059(8) 0.016(7) -0.011(6) -0.012(5) 0.004(6)
C28 0.050(3) 0.086(4) 0.030(2) -0.025(3) 0.011(2) -0.003(3)
C29 0.065(3) 0.140(5) 0.027(3) -0.008(3) 0.005(2) 0.003(3)
C30 0.124(5) 0.070(4) 0.084(4) -0.012(3) 0.055(4) -0.054(3)
C31 0.041(3) 0.085(4) 0.034(3) -0.009(3) 0.016(2) -0.009(3)
C32A 0.043(7) 0.119(12) 0.061(9) 0.006(10) 0.017(5) -0.032(7)
C32 0.041(8) 0.15(2) 0.039(9) -0.017(15) 0.007(6) -0.053(11)
C33 0.036(2) 0.040(2) 0.021(2) 0.0043(19) 0.0038(17) 0.0047(19)
C34 0.026(2) 0.036(2) 0.025(2) 0.0046(19) 0.0051(17) 0.0050(17)
C35 0.040(3) 0.051(3) 0.039(3) 0.010(2) 0.008(2) 0.022(2)
C36 0.044(3) 0.032(2) 0.038(2) 0.004(2) 0.007(2) 0.0049(19)
C37 0.034(2) 0.030(2) 0.024(2) -0.0009(18) 0.0034(17) 0.0105(18)
C38 0.047(3) 0.036(2) 0.037(2) -0.003(2) 0.008(2) 0.011(2)
C39 0.038(2) 0.039(3) 0.031(2) 0.000(2) 0.0151(19) 0.010(2)
C40 0.045(3) 0.049(3) 0.038(3) -0.001(2) 0.023(2) 0.007(2)
C41 0.055(3) 0.046(3) 0.029(2) 0.001(2) 0.019(2) 0.012(2)
C42 0.112(5) 0.051(3) 0.065(4) 0.017(3) -0.004(3) -0.013(3)
C43 0.084(4) 0.044(3) 0.028(2) 0.005(2) -0.001(2) -0.002(3)
C44 0.072(3) 0.073(4) 0.042(3) 0.009(3) 0.021(3) -0.015(3)
C45 0.105(4) 0.090(4) 0.028(3) -0.018(3) 0.004(3) 0.000(3)
C46 0.089(4) 0.036(3) 0.021(2) -0.001(2) -0.005(2) 0.009(3)
C47 0.094(4) 0.049(3) 0.026(2) 0.003(2) -0.014(2) 0.006(3)
C48 0.107(4) 0.050(3) 0.056(3) -0.007(3) 0.000(3) 0.034(3)
C49 0.081(4) 0.044(3) 0.030(2) -0.004(2) -0.010(2) 0.021(3)
C50 0.058(3) 0.055(3) 0.031(3) -0.009(2) -0.002(2) 0.025(2)
C51A 0.049(7) 0.067(8) 0.017(5) -0.002(5) -0.005(5) -0.008(6)
C51B 0.038(5) 0.047(5) 0.029(5) -0.016(4) 0.004(4) -0.011(4)
C52A 0.036(5) 0.035(4) 0.026(4) -0.005(4) -0.001(3) -0.001(3)
C52B 0.022(5) 0.040(5) 0.008(4) -0.010(3) -0.006(4) -0.003(4)
C53A 0.057(6) 0.047(5) 0.036(5) -0.014(5) -0.007(5) -0.014(4)
C53B 0.038(5) 0.038(5) 0.012(4) -0.001(4) 0.000(4) -0.006(4)
C54A 0.052(8) 0.041(7) 0.040(9) -0.009(7) 0.025(7) 0.001(5)
C54B 0.053(9) 0.079(10) 0.032(8) -0.011(7) 0.026(7) -0.013(7)
C55A 0.031(4) 0.032(5) 0.028(4) -0.003(4) 0.008(3) -0.007(4)
C55B 0.024(4) 0.037(5) 0.032(4) -0.007(4) 0.011(4) -0.006(3)
C56A 0.057(5) 0.059(6) 0.029(4) 0.008(4) 0.005(4) -0.022(5)
C56B 0.036(5) 0.039(5) 0.049(6) 0.000(5) 0.012(5) -0.017(4)
C57A 0.048(6) 0.028(5) 0.103(9) 0.014(5) 0.026(6) 0.002(4)
C57B 0.048(6) 0.043(6) 0.041(5) 0.011(5) 0.005(4) -0.009(4)
C58A 0.024(5) 0.016(6) 0.040(8) -0.009(5) 0.006(5) 0.012(5)
C58B 0.042(7) 0.026(9) 0.025(6) -0.015(6) 0.017(5) -0.009(7)
C59A 0.050(6) 0.043(7) 0.066(7) -0.021(6) 0.023(6) 0.000(5)
C59B 0.045(6) 0.029(6) 0.047(7) 0.007(6) 0.001(5) 0.007(5)

loop_
_atom_type_symbol
_atom_type_description
_atom_type_scat_dispersion_real
_atom_type_scat_dispersion_imag
_atom_type_scat_source
C C 0.0033 0.0016 'International Tables Vol C Tables 4.2.6.8 and 6.1.1.4'
H H 0.0000 0.0000 'International Tables Vol C Tables 4.2.6.8 and 6.1.1.4'
N N 0.0061 0.0033 'International Tables Vol C Tables 4.2.6.8 and 6.1.1.4'
Si Si 0.0817 0.0704 'International Tables Vol C Tables 4.2.6.8 and 6.1.1.4'
Ti Ti 0.2776 0.4457 'International Tables Vol C Tables 4.2.6.8 and 6.1.1.4'

loop_
_geom_angle_atom_site_label_1
_geom_angle_atom_site_label_2
_geom_angle_atom_site_label_3
_geom_angle
C50 Ti1 C11 121.89(16)
C50 Ti1 C12 87.94(16)
C11 Ti1 C12 35.91(14)
C50 Ti1 C21 79.67(15)
C11 Ti1 C21 138.25(14)
C12 Ti1 C21 150.91(13)
C50 Ti1 C22 95.81(15)
C11 Ti1 C22 103.63(14)
C12 Ti1 C22 122.36(14)
C21 Ti1 C22 35.04(13)
C50 Ti1 C10 138.39(15)
C11 Ti1 C10 36.21(12)
C12 Ti1 C10 57.09(13)
C21 Ti1 C10 141.77(12)
C22 Ti1 C10 120.89(13)
C50 Ti1 C23 129.76(14)
C11 Ti1 C23 82.48(14)
C12 Ti1 C23 114.61(14)
C21 Ti1 C23 58.58(13)
C22 Ti1 C23 33.97(12)
C10 Ti1 C23 88.32(12)
C50 Ti1 C20 104.49(15)
C11 Ti1 C20 131.80(13)
C12 Ti1 C20 167.50(14)
C21 Ti1 C20 35.14(11)
C22 Ti1 C20 55.98(12)
C10 Ti1 C20 111.90(12)
C23 Ti1 C20 56.22(12)
C50 Ti1 C8 81.76(15)
C11 Ti1 C8 59.05(14)
C12 Ti1 C8 33.51(12)
C21 Ti1 C8 160.29(14)
C22 Ti1 C8 155.48(13)
C10 Ti1 C8 56.67(13)
C23 Ti1 C8 140.79(14)
C20 Ti1 C8 148.30(12)
C50 Ti1 C19 136.10(16)
C11 Ti1 C19 98.53(13)
C12 Ti1 C19 134.35(14)
C21 Ti1 C19 57.58(12)
C22 Ti1 C19 55.28(11)
C10 Ti1 C19 84.34(12)
C23 Ti1 C19 33.43(11)
C20 Ti1 C19 33.27(11)
C8 Ti1 C19 138.65(12)
C50 Ti1 C9 109.56(14)
C11 Ti1 C9 57.89(12)
C12 Ti1 C9 54.84(12)
C21 Ti1 C9 154.25(12)
C22 Ti1 C9 153.88(13)
C10 Ti1 C9 33.28(11)
C23 Ti1 C9 120.23(12)
C20 Ti1 C9 120.16(11)
C8 Ti1 C9 33.13(11)
C19 Ti1 C9 106.02(11)
C50 Ti1 Ti2 125.98(11)
C11 Ti1 Ti2 96.89(10)
C12 Ti1 Ti2 112.44(10)
C21 Ti1 Ti2 96.02(9)
C22 Ti1 Ti2 110.95(9)
C10 Ti1 Ti2 61.35(8)
C23 Ti1 Ti2 87.74(8)
C20 Ti1 Ti2 61.33(8)
C8 Ti1 Ti2 89.54(8)
C19 Ti1 Ti2 56.82(8)
C9 Ti1 Ti2 58.82(8)
C50 Ti1 H1 84.1(9)
C11 Ti1 H1 122.2(9)
C12 Ti1 H1 111.8(9)
C21 Ti1 H1 93.1(9)
C22 Ti1 H1 125.8(9)
C10 Ti1 H1 88.8(9)
C23 Ti1 H1 121.8(9)
C20 Ti1 H1 71.6(9)
C8 Ti1 H1 78.4(9)
C19 Ti1 H1 88.5(9)
C9 Ti1 H1 65.0(9)
Ti2 Ti1 H1 42.1(9)
C1 Ti2 C18 114.47(12)
C1 Ti2 C17 80.56(12)
C18 Ti2 C17 36.05(12)
C1 Ti2 C14 98.08(12)
C18 Ti2 C14 105.90(12)
C17 Ti2 C14 124.84(12)
C1 Ti2 C13 131.97(12)
C18 Ti2 C13 83.30(13)
C17 Ti2 C13 115.71(13)
C14 Ti2 C13 34.60(11)
C1 Ti2 C15 86.48(12)
C18 Ti2 C15 139.88(13)
C17 Ti2 C15 153.65(11)
C14 Ti2 C15 34.75(12)
C13 Ti2 C15 58.60(12)
C1 Ti2 C19 132.70(13)
C18 Ti2 C19 35.67(11)
C17 Ti2 C19 56.88(12)
C14 Ti2 C19 121.90(12)
C13 Ti2 C19 88.37(13)
C15 Ti2 C19 140.79(12)
C1 Ti2 C16 76.83(12)
C18 Ti2 C16 59.25(12)
C17 Ti2 C16 33.88(11)
C14 Ti2 C16 158.29(12)
C13 Ti2 C16 141.54(13)
C15 Ti2 C16 159.85(12)
C19 Ti2 C16 56.55(12)
C1 Ti2 C9 112.39(12)
C18 Ti2 C9 131.64(12)
C17 Ti2 C9 167.06(12)
C14 Ti2 C9 55.61(11)
C13 Ti2 C9 56.19(12)
C15 Ti2 C9 34.43(10)
C19 Ti2 C9 110.93(12)
C16 Ti2 C9 145.91(11)
C1 Ti2 C10 142.93(12)
C18 Ti2 C10 98.86(12)
C17 Ti2 C10 134.75(12)
C14 Ti2 C10 55.47(11)
C13 Ti2 C10 33.72(11)
C15 Ti2 C10 56.81(11)
C19 Ti2 C10 84.03(12)
C16 Ti2 C10 137.49(12)
C9 Ti2 C10 32.80(11)
C1 Ti2 Ti1 130.19(9)
C18 Ti2 Ti1 96.38(8)
C17 Ti2 Ti1 111.67(9)
C14 Ti2 Ti1 110.32(9)
C13 Ti2 Ti1 87.60(9)
C15 Ti2 Ti1 94.23(8)
C19 Ti2 Ti1 61.26(8)
C16 Ti2 Ti1 88.18(8)
C9 Ti2 Ti1 60.34(8)
C10 Ti2 Ti1 56.30(8)
C1 Ti2 C20 106.71(12)
C18 Ti2 C20 57.93(11)
C17 Ti2 C20 55.32(11)
C14 Ti2 C20 154.37(12)
C13 Ti2 C20 119.81(12)
C15 Ti2 C20 151.03(11)
C19 Ti2 C20 33.29(11)
C16 Ti2 C20 33.33(11)
C9 Ti2 C20 117.76(11)
C10 Ti2 C20 104.49(12)
Ti1 Ti2 C20 57.42(8)
C1 Ti2 H1 86.2(9)
C18 Ti2 H1 127.1(10)
C17 Ti2 H1 115.7(10)
C14 Ti2 H1 119.2(10)
C13 Ti2 H1 119.3(9)
C15 Ti2 H1 85.9(10)
C19 Ti2 H1 94.0(9)
C16 Ti2 H1 81.9(10)
C9 Ti2 H1 66.7(9)
C10 Ti2 H1 86.2(9)
Ti1 Ti2 H1 44.4(9)
C20 Ti2 H1 69.8(10)
C18 Si1 C34 110.52(16)
C18 Si1 C39 103.77(17)
C34 Si1 C39 107.97(16)
C18 Si1 C37 113.59(16)
C34 Si1 C37 112.60(17)
C39 Si1 C37 107.81(17)
C21 Si2 C46 112.95(18)
C21 Si2 C49 104.02(19)
C46 Si2 C49 110.4(2)
C21 Si2 C43 108.00(18)
C46 Si2 C43 110.9(2)
C49 Si2 C43 110.3(2)
C15 Si3 C25A 113.1(2)
C15 Si3 C31 106.13(19)
C25A Si3 C31 119.3(4)
C15 Si3 C28 109.52(18)
C25A Si3 C28 101.5(4)
C31 Si3 C28 106.8(2)
C15 Si3 C25B 111.6(3)
C31 Si3 C25B 96.3(6)
C28 Si3 C25B 124.1(5)
C52A Si4A C55A 106.5(4)
C52A Si4A C58A 113.0(5)
C55A Si4A C58A 109.1(6)
C52A Si4A C11 105.0(3)
C55A Si4A C11 108.1(3)
C58A Si4A C11 114.7(5)
C11 Si4B C58B 102.5(5)
C11 Si4B C55B 105.6(3)
C58B Si4B C55B 110.3(7)
C11 Si4B C52B 117.0(3)
C58B Si4B C52B 113.4(6)
C55B Si4B C52B 107.8(4)
C1 N1 C3 112.5(3)
C1 N1 C5 125.8(3)
C3 N1 C5 121.5(3)
C1 N2 C2 112.8(3)
C1 N2 C6 124.1(3)
C2 N2 C6 123.0(3)
N1 C1 N2 102.3(3)
N1 C1 Ti2 133.5(2)
N2 C1 Ti2 123.3(2)
C3 C2 N2 106.7(3)
C3 C2 C7 130.6(4)
N2 C2 C7 122.7(3)
C2 C3 N1 105.7(3)
C2 C3 C4 131.1(3)
N1 C3 C4 123.2(3)
C3 C4 H4A 109.5
C3 C4 H4B 109.5
H4A C4 H4B 109.5
C3 C4 H4C 109.5
H4A C4 H4C 109.5
H4B C4 H4C 109.5
N1 C5 H5A 109.5
N1 C5 H5B 109.5
H5A C5 H5B 109.5
N1 C5 H5C 109.5
H5A C5 H5C 109.5
H5B C5 H5C 109.5
N2 C6 H6A 109.5
N2 C6 H6B 109.5
H6A C6 H6B 109.5
N2 C6 H6C 109.5
H6A C6 H6C 109.5
H6B C6 H6C 109.5
C2 C7 H7A 109.5
C2 C7 H7B 109.5
H7A C7 H7B 109.5
C2 C7 H7C 109.5
H7A C7 H7C 109.5
H7B C7 H7C 109.5
C12 C8 C9 106.6(3)
C12 C8 Ti1 68.8(2)
C9 C8 Ti1 76.8(2)
C12 C8 H8 126.7
C9 C8 H8 126.7
Ti1 C8 H8 119.6
C10 C9 C8 108.0(3)
C10 C9 C15 109.7(3)
C8 C9 C15 142.0(3)
C10 C9 Ti2 74.7(2)
C8 C9 Ti2 125.6(3)
C15 C9 Ti2 69.53(19)
C10 C9 Ti1 67.8(2)
C8 C9 Ti1 70.1(2)
C15 C9 Ti1 129.2(2)
Ti2 C9 Ti1 60.84(9)
C9 C10 C13 107.5(3)
C9 C10 C11 109.5(3)
C13 C10 C11 142.6(3)
C9 C10 Ti1 78.9(2)
C13 C10 Ti1 124.3(2)
C11 C10 Ti1 68.8(2)
C9 C10 Ti2 72.5(2)
C13 C10 Ti2 67.27(19)
C11 C10 Ti2 129.7(3)
Ti1 C10 Ti2 62.35(9)
C12 C11 C10 102.6(3)
C12 C11 Si4B 116.2(3)
C10 C11 Si4B 138.9(3)
C12 C11 Si4A 121.1(3)
C10 C11 Si4A 121.4(3)
C12 C11 Ti1 73.1(3)
C10 C11 Ti1 75.0(2)
Si4B C11 Ti1 127.5(2)
Si4A C11 Ti1 150.0(2)
C8 C12 C11 113.0(3)
C8 C12 Ti1 77.7(2)
C11 C12 Ti1 71.0(2)
C8 C12 H12 123.5
C11 C12 H12 123.5
Ti1 C12 H12 119.2
C14 C13 C10 106.8(3)
C14 C13 Ti2 71.7(2)
C10 C13 Ti2 79.0(2)
C14 C13 H13 126.6
C10 C13 H13 126.6
Ti2 C13 H13 115.0
C13 C14 C15 111.9(3)
C13 C14 Ti2 73.7(2)
C15 C14 Ti2 75.1(2)
C13 C14 H14 124.1
C15 C14 H14 124.1
Ti2 C14 H14 118.7
C14 C15 C9 103.7(3)
C14 C15 Si3 123.0(3)
C9 C15 Si3 124.6(3)
C14 C15 Ti2 70.2(2)
C9 C15 Ti2 76.0(2)
Si3 C15 Ti2 143.44(18)
C17 C16 C20 107.5(3)
C17 C16 Ti2 69.2(2)
C20 C16 Ti2 78.2(2)
C17 C16 H16 126.3
C20 C16 H16 126.3
Ti2 C16 H16 118.2
C16 C17 C18 112.3(3)
C16 C17 Ti2 76.9(2)
C18 C17 Ti2 71.8(2)
C16 C17 H17 123.8
C18 C17 H17 123.8
Ti2 C17 H17 119.0
C17 C18 C19 102.8(3)
C17 C18 Si1 118.1(2)
C19 C18 Si1 125.5(3)
C17 C18 Ti2 72.19(19)
C19 C18 Ti2 75.78(19)
Si1 C18 Ti2 147.96(19)
C20 C19 C23 107.0(3)
C20 C19 C18 110.4(3)
C23 C19 C18 142.2(3)
C20 C19 Ti2 78.5(2)
C23 C19 Ti2 125.5(2)
C18 C19 Ti2 68.54(18)
C20 C19 Ti1 70.17(19)
C23 C19 Ti1 69.30(19)
C18 C19 Ti1 129.3(2)
Ti2 C19 Ti1 61.92(8)
C19 C20 C16 106.6(3)
C19 C20 C21 109.6(3)
C16 C20 C21 143.7(4)
C19 C20 Ti1 76.6(2)
C16 C20 Ti1 124.0(2)
C21 C20 Ti1 68.2(2)
C19 C20 Ti2 68.23(19)
C16 C20 Ti2 68.44(19)
C21 C20 Ti2 128.5(2)
Ti1 C20 Ti2 61.24(8)
C22 C21 C20 104.0(3)
C22 C21 Si2 128.2(3)
C20 C21 Si2 127.8(3)
C22 C21 Ti1 73.1(2)
C20 C21 Ti1 76.6(2)
Si2 C21 Ti1 114.38(18)
C23 C22 C21 112.2(3)
C23 C22 Ti1 75.9(2)
C21 C22 Ti1 71.9(2)
C23 C22 H22 123.9
C21 C22 H22 123.9
Ti1 C22 H22 119.8
C22 C23 C19 106.9(3)
C22 C23 Ti1 70.1(2)
C19 C23 Ti1 77.3(2)
C22 C23 H23 126.6
C19 C23 H23 126.6
Ti1 C23 H23 118.1
C25A C24A H24A 109.5
C25A C24A H24B 109.5
H24A C24A H24B 109.5
C25A C24A H24C 109.5
H24A C24A H24C 109.5
H24B C24A H24C 109.5
C25B C24B H24D 109.5
C25B C24B H24E 109.5
H24D C24B H24E 109.5
C25B C24B H24F 109.5
H24D C24B H24F 109.5
H24E C24B H24F 109.5
C24A C25A C26A 110.8(8)
C24A C25A Si3 113.3(8)
C26A C25A Si3 110.4(6)
C24A C25A H25A 107.4
C26A C25A H25A 107.4
Si3 C25A H25A 107.4
C24B C25B C26B 112.2(12)
C24B C25B Si3 114.2(12)
C26B C25B Si3 112.9(9)
C24B C25B H25B 105.5
C26B C25B H25B 105.5
Si3 C25B H25B 105.5
C25A C26A H26A 109.5
C25A C26A H26B 109.5
H26A C26A H26B 109.5
C25A C26A H26C 109.5
H26A C26A H26C 109.5
H26B C26A H26C 109.5
C25B C26B H26D 109.5
C25B C26B H26E 109.5
H26D C26B H26E 109.5
C25B C26B H26F 109.5
H26D C26B H26F 109.5
H26E C26B H26F 109.5
C28 C27 H27A 109.5
C28 C27 H27B 109.5
H27A C27 H27B 109.5
C28 C27 H27C 109.5
H27A C27 H27C 109.5
H27B C27 H27C 109.5
C28 C27A H27D 109.5
C28 C27A H27E 109.5
H27D C27A H27E 109.5
C28 C27A H27F 109.5
H27D C27A H27F 109.5
H27E C27A H27F 109.5
C27 C28 C29 104.6(5)
C29 C28 C27A 113.4(6)
C27 C28 Si3 124.1(6)
C29 C28 Si3 114.2(3)
C27A C28 Si3 98.5(6)
C27 C28 H28 103.9
C29 C28 H28 103.9
Si3 C28 H28 103.9
C29 C28 H28A 110.1
C27A C28 H28A 110.1
Si3 C28 H28A 110.1
C28 C29 H29A 109.5
C28 C29 H29B 109.5
H29A C29 H29B 109.5
C28 C29 H29C 109.5
H29A C29 H29C 109.5
H29B C29 H29C 109.5
C31 C30 H30A 109.5
C31 C30 H30B 109.5
H30A C30 H30B 109.5
C31 C30 H30C 109.5
H30A C30 H30C 109.5
H30B C30 H30C 109.5
C32A C31 C30 118.3(7)
C30 C31 C32 93.0(12)
C32A C31 Si3 109.6(8)
C30 C31 Si3 111.3(4)
C32 C31 Si3 124.7(12)
C30 C31 H31A 108.7
C32 C31 H31A 108.7
Si3 C31 H31A 108.7
C32A C31 H31 102(4)
C30 C31 H31 109(4)
Si3 C31 H31 106(4)
C31 C32A H32A 109.5
C31 C32A H32B 109.5
H32A C32A H32B 109.5
C31 C32A H32C 109.5
H32A C32A H32C 109.5
H32B C32A H32C 109.5
C31 C32 H32D 109.5
C31 C32 H32E 109.5
H32D C32 H32E 109.5
C31 C32 H32F 109.5
H32D C32 H32F 109.5
H32E C32 H32F 109.5
C34 C33 H33A 109.5
C34 C33 H33B 109.5
H33A C33 H33B 109.5
C34 C33 H33C 109.5
H33A C33 H33C 109.5
H33B C33 H33C 109.5
C33 C34 C35 109.7(3)
C33 C34 Si1 116.7(2)
C35 C34 Si1 112.6(3)
C33 C34 H34 105.7
C35 C34 H34 105.7
Si1 C34 H34 105.7
C34 C35 H35A 109.5
C34 C35 H35B 109.5
H35A C35 H35B 109.5
C34 C35 H35C 109.5
H35A C35 H35C 109.5
H35B C35 H35C 109.5
C37 C36 H36A 109.5
C37 C36 H36B 109.5
H36A C36 H36B 109.5
C37 C36 H36C 109.5
H36A C36 H36C 109.5
H36B C36 H36C 109.5
C36 C37 C38 107.3(3)
C36 C37 Si1 115.6(3)
C38 C37 Si1 114.1(3)
C36 C37 H37 106.4
C38 C37 H37 106.4
Si1 C37 H37 106.4
C37 C38 H38A 109.5
C37 C38 H38B 109.5
H38A C38 H38B 109.5
C37 C38 H38C 109.5
H38A C38 H38C 109.5
H38B C38 H38C 109.5
C40 C39 C41 109.3(3)
C40 C39 Si1 114.7(3)
C41 C39 Si1 111.1(3)
C40 C39 H39 107.1
C41 C39 H39 107.1
Si1 C39 H39 107.1
C39 C40 H40A 109.5
C39 C40 H40B 109.5
H40A C40 H40B 109.5
C39 C40 H40C 109.5
H40A C40 H40C 109.5
H40B C40 H40C 109.5
C39 C41 H41A 109.5
C39 C41 H41B 109.5
H41A C41 H41B 109.5
C39 C41 H41C 109.5
H41A C41 H41C 109.5
H41B C41 H41C 109.5
C43 C42 H42A 109.5
C43 C42 H42B 109.5
H42A C42 H42B 109.5
C43 C42 H42C 109.5
H42A C42 H42C 109.5
H42B C42 H42C 109.5
C42 C43 C44 110.9(4)
C42 C43 Si2 113.2(3)
C44 C43 Si2 114.7(3)
C42 C43 H43 105.8
C44 C43 H43 105.8
Si2 C43 H43 105.8
C43 C44 H44A 109.5
C43 C44 H44B 109.5
H44A C44 H44B 109.5
C43 C44 H44C 109.5
H44A C44 H44C 109.5
H44B C44 H44C 109.5
C46 C45 H45A 109.5
C46 C45 H45B 109.5
H45A C45 H45B 109.5
C46 C45 H45C 109.5
H45A C45 H45C 109.5
H45B C45 H45C 109.5
C47 C46 C45 110.3(4)
C47 C46 Si2 115.7(3)
C45 C46 Si2 112.5(3)
C47 C46 H46 105.9
C45 C46 H46 105.9
Si2 C46 H46 105.9
C46 C47 H47A 109.5
C46 C47 H47B 109.5
H47A C47 H47B 109.5
C46 C47 H47C 109.5
H47A C47 H47C 109.5
H47B C47 H47C 109.5
C49 C48 H48A 109.5
C49 C48 H48B 109.5
H48A C48 H48B 109.5
C49 C48 H48C 109.5
H48A C48 H48C 109.5
H48B C48 H48C 109.5
C48 C49 C50 113.2(4)
C48 C49 Si2 116.6(3)
C50 C49 Si2 106.2(3)
C48 C49 H49 106.7
C50 C49 H49 106.7
Si2 C49 H49 106.7
C49 C50 Ti1 120.8(3)
C49 C50 H50A 107.1
Ti1 C50 H50A 107.1
C49 C50 H50B 107.1
Ti1 C50 H50B 107.1
H50A C50 H50B 106.8
C52A C51A H51A 109.5
C52A C51A H51B 109.5
H51A C51A H51B 109.5
C52A C51A H51C 109.5
H51A C51A H51C 109.5
H51B C51A H51C 109.5
C52B C51B H51D 109.5
C52B C51B H51E 109.5
H51D C51B H51E 109.5
C52B C51B H51F 109.5
H51D C51B H51F 109.5
H51E C51B H51F 109.5
C51A C52A C53A 112.6(7)
C51A C52A Si4A 115.1(6)
C53A C52A Si4A 111.2(5)
C51A C52A H52A 105.7
C53A C52A H52A 105.7
Si4A C52A H52A 105.7
C51B C52B C53B 108.3(7)
C51B C52B Si4B 114.2(6)
C53B C52B Si4B 111.9(6)
C51B C52B H52B 107.4
C53B C52B H52B 107.4
Si4B C52B H52B 107.4
C52A C53A H53A 109.5
C52A C53A H53B 109.5
H53A C53A H53B 109.5
C52A C53A H53C 109.5
H53A C53A H53C 109.5
H53B C53A H53C 109.5
C52B C53B H53D 109.5
C52B C53B H53E 109.5
H53D C53B H53E 109.5
C52B C53B H53F 109.5
H53D C53B H53F 109.5
H53E C53B H53F 109.5
C55A C54A H54A 109.5
C55A C54A H54B 109.5
H54A C54A H54B 109.5
C55A C54A H54C 109.5
H54A C54A H54C 109.5
H54B C54A H54C 109.5
C55B C54B H54D 109.5
C55B C54B H54E 109.5
H54D C54B H54E 109.5
C55B C54B H54F 109.5
H54D C54B H54F 109.5
H54E C54B H54F 109.5
C54A C55A C56A 108.3(8)
C54A C55A Si4A 113.5(7)
C56A C55A Si4A 112.2(5)
C54A C55A H55A 107.5
C56A C55A H55A 107.5
Si4A C55A H55A 107.5
C54B C55B C56B 109.5(11)
C54B C55B Si4B 115.4(10)
C56B C55B Si4B 115.1(6)
C54B C55B H55B 105.2
C56B C55B H55B 105.2
Si4B C55B H55B 105.2
C55A C56A H56A 109.5
C55A C56A H56B 109.5
H56A C56A H56B 109.5
C55A C56A H56C 109.5
H56A C56A H56C 109.5
H56B C56A H56C 109.5
C55B C56B H56D 109.5
C55B C56B H56E 109.5
H56D C56B H56E 109.5
C55B C56B H56F 109.5
H56D C56B H56F 109.5
H56E C56B H56F 109.5
C58A C57A H57A 109.5
C58A C57A H57B 109.5
H57A C57A H57B 109.5
C58A C57A H57C 109.5
H57A C57A H57C 109.5
H57B C57A H57C 109.5
C58B C57B H57D 109.5
C58B C57B H57E 109.5
H57D C57B H57E 109.5
C58B C57B H57F 109.5
H57D C57B H57F 109.5
H57E C57B H57F 109.5
C59A C58A C57A 106.3(10)
C59A C58A Si4A 115.8(10)
C57A C58A Si4A 111.6(10)
C59A C58A H58A 107.6
C57A C58A H58A 107.6
Si4A C58A H58A 107.6
C57B C58B C59B 109.9(11)
C57B C58B Si4B 116.0(10)
C59B C58B Si4B 117.0(11)
C57B C58B H58B 104.0
C59B C58B H58B 104.0
Si4B C58B H58B 104.0
C58A C59A H59A 109.5
C58A C59A H59B 109.5
H59A C59A H59B 109.5
C58A C59A H59C 109.5
H59A C59A H59C 109.5
H59B C59A H59C 109.5
C58B C59B H59D 109.5
C58B C59B H59E 109.5
H59D C59B H59E 109.5
C58B C59B H59F 109.5
H59D C59B H59F 109.5
H59E C59B H59F 109.5

loop_
_geom_bond_atom_site_label_1
_geom_bond_atom_site_label_2
_geom_bond_distance
Ti1 C50 2.232(4)
Ti1 C11 2.321(4)
Ti1 C12 2.348(4)
Ti1 C21 2.350(4)
Ti1 C22 2.366(4)
Ti1 C10 2.405(4)
Ti1 C23 2.441(3)
Ti1 C20 2.462(4)
Ti1 C8 2.462(4)
Ti1 C19 2.545(3)
Ti1 C9 2.548(4)
Ti1 Ti2 2.5610(8)
Ti1 H1 1.79(3)
Ti2 C1 2.300(4)
Ti2 C18 2.332(3)
Ti2 C17 2.338(4)
Ti2 C14 2.358(4)
Ti2 C13 2.384(4)
Ti2 C15 2.422(4)
Ti2 C19 2.429(3)
Ti2 C16 2.435(4)
Ti2 C9 2.509(4)
Ti2 C10 2.537(4)
Ti2 C20 2.563(3)
Ti2 H1 1.72(3)
Si1 C18 1.876(3)
Si1 C34 1.898(3)
Si1 C39 1.904(4)
Si1 C37 1.910(4)
Si2 C21 1.863(4)
Si2 C46 1.894(4)
Si2 C49 1.897(5)
Si2 C43 1.899(5)
Si3 C15 1.868(4)
Si3 C25A 1.878(7)
Si3 C31 1.891(5)
Si3 C28 1.916(4)
Si3 C25B 1.943(11)
Si4A C52A 1.894(7)
Si4A C55A 1.901(8)
Si4A C58A 1.920(14)
Si4A C11 2.003(5)
Si4B C11 1.779(4)
Si4B C58B 1.856(16)
Si4B C55B 1.912(8)
Si4B C52B 1.930(9)
N1 C1 1.364(4)
N1 C3 1.411(4)
N1 C5 1.466(4)
N2 C1 1.373(4)
N2 C2 1.389(4)
N2 C6 1.448(4)
C2 C3 1.351(5)
C2 C7 1.498(5)
C3 C4 1.482(5)
C4 H4A 0.9800
C4 H4B 0.9800
C4 H4C 0.9800
C5 H5A 0.9800
C5 H5B 0.9800
C5 H5C 0.9800
C6 H6A 0.9800
C6 H6B 0.9800
C6 H6C 0.9800
C7 H7A 0.9800
C7 H7B 0.9800
C7 H7C 0.9800
C8 C12 1.391(5)
C8 C9 1.431(5)
C8 H8 0.9500
C9 C10 1.425(5)
C9 C15 1.462(4)
C10 C13 1.435(5)
C10 C11 1.471(5)
C11 C12 1.439(6)
C12 H12 0.9500
C13 C14 1.410(5)
C13 H13 0.9500
C14 C15 1.429(5)
C14 H14 0.9500
C16 C17 1.394(5)
C16 C20 1.438(5)
C16 H16 0.9500
C17 C18 1.445(5)
C17 H17 0.9500
C18 C19 1.461(4)
C19 C20 1.436(5)
C19 C23 1.438(5)
C20 C21 1.457(4)
C21 C22 1.420(5)
C22 C23 1.406(5)
C22 H22 0.9500
C23 H23 0.9500
C24A C25A 1.529(16)
C24A H24A 0.9800
C24A H24B 0.9800
C24A H24C 0.9800
C24B C25B 1.54(3)
C24B H24D 0.9800
C24B H24E 0.9800
C24B H24F 0.9800
C25A C26A 1.545(12)
C25A H25A 1.0000
C25B C26B 1.546(18)
C25B H25B 1.0000
C26A H26A 0.9800
C26A H26B 0.9800
C26A H26C 0.9800
C26B H26D 0.9800
C26B H26E 0.9800
C26B H26F 0.9800
C27 C28 1.453(10)
C27 H27A 0.9800
C27 H27B 0.9800
C27 H27C 0.9800
C27A C28 1.736(16)
C27A H27D 0.9800
C27A H27E 0.9800
C27A H27F 0.9800
C28 C29 1.526(6)
C28 H28 1.0000
C28 H28A 1.0000
C29 H29A 0.9800
C29 H29B 0.9800
C29 H29C 0.9800
C30 C31 1.508(7)
C30 H30A 0.9800
C30 H30B 0.9800
C30 H30C 0.9800
C31 C32A 1.499(15)
C31 C32 1.55(2)
C31 H31A 1.0000
C31 H31 0.99(6)
C32A H32A 0.9800
C32A H32B 0.9800
C32A H32C 0.9800
C32 H32D 0.9800
C32 H32E 0.9800
C32 H32F 0.9800
C33 C34 1.527(5)
C33 H33A 0.9800
C33 H33B 0.9800
C33 H33C 0.9800
C34 C35 1.543(5)
C34 H34 1.0000
C35 H35A 0.9800
C35 H35B 0.9800
C35 H35C 0.9800
C36 C37 1.530(5)
C36 H36A 0.9800
C36 H36B 0.9800
C36 H36C 0.9800
C37 C38 1.533(5)
C37 H37 1.0000
C38 H38A 0.9800
C38 H38B 0.9800
C38 H38C 0.9800
C39 C40 1.529(5)
C39 C41 1.543(5)
C39 H39 1.0000
C40 H40A 0.9800
C40 H40B 0.9800
C40 H40C 0.9800
C41 H41A 0.9800
C41 H41B 0.9800
C41 H41C 0.9800
C42 C43 1.535(6)
C42 H42A 0.9800
C42 H42B 0.9800
C42 H42C 0.9800
C43 C44 1.553(6)
C43 H43 1.0000
C44 H44A 0.9800
C44 H44B 0.9800
C44 H44C 0.9800
C45 C46 1.538(6)
C45 H45A 0.9800
C45 H45B 0.9800
C45 H45C 0.9800
C46 C47 1.517(6)
C46 H46 1.0000
C47 H47A 0.9800
C47 H47B 0.9800
C47 H47C 0.9800
C48 C49 1.540(6)
C48 H48A 0.9800
C48 H48B 0.9800
C48 H48C 0.9800
C49 C50 1.570(6)
C49 H49 1.0000
C50 H50A 0.9900
C50 H50B 0.9900
C51A C52A 1.545(12)
C51A H51A 0.9800
C51A H51B 0.9800
C51A H51C 0.9800
C51B C52B 1.514(11)
C51B H51D 0.9800
C51B H51E 0.9800
C51B H51F 0.9800
C52A C53A 1.557(10)
C52A H52A 1.0000
C52B C53B 1.525(12)
C52B H52B 1.0000
C53A H53A 0.9800
C53A H53B 0.9800
C53A H53C 0.9800
C53B H53D 0.9800
C53B H53E 0.9800
C53B H53F 0.9800
C54A C55A 1.525(19)
C54A H54A 0.9800
C54A H54B 0.9800
C54A H54C 0.9800
C54B C55B 1.518(15)
C54B H54D 0.9800
C54B H54E 0.9800
C54B H54F 0.9800
C55A C56A 1.536(10)
C55A H55A 1.0000
C55B C56B 1.543(10)
C55B H55B 1.0000
C56A H56A 0.9800
C56A H56B 0.9800
C56A H56C 0.9800
C56B H56D 0.9800
C56B H56E 0.9800
C56B H56F 0.9800
C57A C58A 1.575(18)
C57A H57A 0.9800
C57A H57B 0.9800
C57A H57C 0.9800
C57B C58B 1.498(18)
C57B H57D 0.9800
C57B H57E 0.9800
C57B H57F 0.9800
C58A C59A 1.509(17)
C58A H58A 1.0000
C58B C59B 1.552(13)
C58B H58B 1.0000
C59A H59A 0.9800
C59A H59B 0.9800
C59A H59C 0.9800
C59B H59D 0.9800
C59B H59E 0.9800
C59B H59F 0.9800

loop_
_geom_torsion_atom_site_label_1
_geom_torsion_atom_site_label_2
_geom_torsion_atom_site_label_3
_geom_torsion_atom_site_label_4
_geom_torsion
C3 N1 C1 N2 -0.9(4)
C5 N1 C1 N2 174.8(3)
C3 N1 C1 Ti2 -170.0(3)
C5 N1 C1 Ti2 5.6(6)
C2 N2 C1 N1 0.7(4)
C6 N2 C1 N1 178.6(3)
C2 N2 C1 Ti2 171.3(2)
C6 N2 C1 Ti2 -10.8(5)
C1 N2 C2 C3 -0.2(4)
C6 N2 C2 C3 -178.2(3)
C1 N2 C2 C7 178.6(3)
C6 N2 C2 C7 0.6(6)
N2 C2 C3 N1 -0.3(4)
C7 C2 C3 N1 -179.0(4)
N2 C2 C3 C4 -178.6(4)
C7 C2 C3 C4 2.7(7)
C1 N1 C3 C2 0.8(4)
C5 N1 C3 C2 -175.1(3)
C1 N1 C3 C4 179.2(4)
C5 N1 C3 C4 3.4(6)
C12 C8 C9 C10 5.4(4)
Ti1 C8 C9 C10 -57.3(3)
C12 C8 C9 C15 -168.3(5)
Ti1 C8 C9 C15 128.9(5)
C12 C8 C9 Ti2 89.1(4)
Ti1 C8 C9 Ti2 26.4(2)
C12 C8 C9 Ti1 62.7(3)
C8 C9 C10 C13 -178.6(3)
C15 C9 C10 C13 -2.7(4)
Ti2 C9 C10 C13 58.4(2)
Ti1 C9 C10 C13 122.7(3)
C8 C9 C10 C11 -3.8(4)
C15 C9 C10 C11 172.1(3)
Ti2 C9 C10 C11 -126.8(3)
Ti1 C9 C10 C11 -62.6(3)
C8 C9 C10 Ti1 58.7(3)
C15 C9 C10 Ti1 -125.4(3)
Ti2 C9 C10 Ti1 -64.28(7)
C8 C9 C10 Ti2 123.0(3)
C15 C9 C10 Ti2 -61.1(3)
Ti1 C9 C10 Ti2 64.28(7)
C9 C10 C11 C12 0.7(4)
C13 C10 C11 C12 172.5(5)
Ti1 C10 C11 C12 -68.4(3)
Ti2 C10 C11 C12 -82.4(4)
C9 C10 C11 Si4B -160.3(4)
C13 C10 C11 Si4B 11.5(9)
Ti1 C10 C11 Si4B 130.6(5)
Ti2 C10 C11 Si4B 116.6(5)
C9 C10 C11 Si4A -138.4(3)
C13 C10 C11 Si4A 33.4(7)
Ti1 C10 C11 Si4A 152.5(3)
Ti2 C10 C11 Si4A 138.5(3)
C9 C10 C11 Ti1 69.1(3)
C13 C10 C11 Ti1 -119.1(5)
Ti2 C10 C11 Ti1 -14.0(3)
C58B Si4B C11 C12 -163.4(6)
C55B Si4B C11 C12 -47.9(5)
C52B Si4B C11 C12 72.0(5)
C58B Si4B C11 C10 -4.1(8)
C55B Si4B C11 C10 111.4(5)
C52B Si4B C11 C10 -128.7(6)
C58B Si4B C11 Ti1 108.4(6)
C55B Si4B C11 Ti1 -136.1(3)
C52B Si4B C11 Ti1 -16.2(5)
C9 C8 C12 C11 -5.2(5)
Ti1 C8 C12 C11 63.0(3)
C9 C8 C12 Ti1 -68.2(3)
C10 C11 C12 C8 2.8(5)
Si4B C11 C12 C8 169.0(3)
Si4A C11 C12 C8 142.1(3)
Ti1 C11 C12 C8 -67.0(3)
C10 C11 C12 Ti1 69.8(3)
Si4B C11 C12 Ti1 -124.0(3)
Si4A C11 C12 Ti1 -150.9(3)
C9 C10 C13 C14 5.2(4)
C11 C10 C13 C14 -166.7(5)
Ti1 C10 C13 C14 93.5(3)
Ti2 C10 C13 C14 66.9(2)
C9 C10 C13 Ti2 -61.7(3)
C11 C10 C13 Ti2 126.4(5)
Ti1 C10 C13 Ti2 26.6(2)
C10 C13 C14 C15 -6.0(4)
Ti2 C13 C14 C15 66.0(3)
C10 C13 C14 Ti2 -72.0(3)
C13 C14 C15 C9 4.2(4)
Ti2 C14 C15 C9 69.4(2)
C13 C14 C15 Si3 153.2(3)
Ti2 C14 C15 Si3 -141.6(3)
C13 C14 C15 Ti2 -65.2(3)
C10 C9 C15 C14 -0.8(4)
C8 C9 C15 C14 172.8(5)
Ti2 C9 C15 C14 -65.1(2)
Ti1 C9 C15 C14 -77.9(4)
C10 C9 C15 Si3 -149.2(3)
C8 C9 C15 Si3 24.5(7)
Ti2 C9 C15 Si3 146.5(3)
Ti1 C9 C15 Si3 133.8(2)
C10 C9 C15 Ti2 64.3(3)
C8 C9 C15 Ti2 -122.1(5)
Ti1 C9 C15 Ti2 -12.7(2)
C25A Si3 C15 C14 144.0(5)
C31 Si3 C15 C14 -83.4(3)
C28 Si3 C15 C14 31.5(4)
C25B Si3 C15 C14 172.9(6)
C25A Si3 C15 C9 -73.5(5)
C31 Si3 C15 C9 59.1(4)
C28 Si3 C15 C9 174.1(3)
C25B Si3 C15 C9 -44.6(7)
C25A Si3 C15 Ti2 42.6(5)
C31 Si3 C15 Ti2 175.2(3)
C28 Si3 C15 Ti2 -69.9(3)
C25B Si3 C15 Ti2 71.5(7)
C20 C16 C17 C18 -5.9(4)
Ti2 C16 C17 C18 63.7(3)
C20 C16 C17 Ti2 -69.6(2)
C16 C17 C18 C19 3.5(4)
Ti2 C17 C18 C19 70.3(2)
C16 C17 C18 Si1 146.3(3)
Ti2 C17 C18 Si1 -146.9(2)
C16 C17 C18 Ti2 -66.8(3)
C34 Si1 C18 C17 56.5(3)
C39 Si1 C18 C17 -59.0(3)
C37 Si1 C18 C17 -175.8(3)
C34 Si1 C18 C19 -169.9(3)
C39 Si1 C18 C19 74.6(3)
C37 Si1 C18 C19 -42.2(4)
C34 Si1 C18 Ti2 -45.0(4)
C39 Si1 C18 Ti2 -160.5(3)
C37 Si1 C18 Ti2 82.7(4)
C17 C18 C19 C20 0.4(4)
Si1 C18 C19 C20 -138.7(3)
Ti2 C18 C19 C20 68.0(3)
C17 C18 C19 C23 171.7(5)
Si1 C18 C19 C23 32.6(7)
Ti2 C18 C19 C23 -120.7(5)
C17 C18 C19 Ti2 -67.6(2)
Si1 C18 C19 Ti2 153.3(3)
C17 C18 C19 Ti1 -80.3(4)
Si1 C18 C19 Ti1 140.6(2)
Ti2 C18 C19 Ti1 -12.7(3)
C23 C19 C20 C16 -178.3(3)
C18 C19 C20 C16 -3.8(4)
Ti2 C19 C20 C16 57.9(2)
Ti1 C19 C20 C16 121.9(3)
C23 C19 C20 C21 -0.9(4)
C18 C19 C20 C21 173.6(3)
Ti2 C19 C20 C21 -124.8(3)
Ti1 C19 C20 C21 -60.7(2)
C23 C19 C20 Ti1 59.8(2)
C18 C19 C20 Ti1 -125.8(3)
Ti2 C19 C20 Ti1 -64.08(7)
C23 C19 C20 Ti2 123.9(3)
C18 C19 C20 Ti2 -61.7(2)
Ti1 C19 C20 Ti2 64.08(7)
C17 C16 C20 C19 5.8(4)
Ti2 C16 C20 C19 -57.7(2)
C17 C16 C20 C21 -170.0(5)
Ti2 C16 C20 C21 126.4(5)
C17 C16 C20 Ti1 90.6(3)
Ti2 C16 C20 Ti1 27.0(2)
C17 C16 C20 Ti2 63.6(2)
C19 C20 C21 C22 -2.5(4)
C16 C20 C21 C22 173.3(5)
Ti1 C20 C21 C22 -68.4(3)
Ti2 C20 C21 C22 -79.8(4)
C19 C20 C21 Si2 176.5(3)
C16 C20 C21 Si2 -7.7(7)
Ti1 C20 C21 Si2 110.6(3)
Ti2 C20 C21 Si2 99.2(4)
C19 C20 C21 Ti1 65.9(3)
C16 C20 C21 Ti1 -118.3(5)
Ti2 C20 C21 Ti1 -11.4(3)
C46 Si2 C21 C22 -23.1(4)
C49 Si2 C21 C22 96.6(4)
C43 Si2 C21 C22 -146.2(4)
C46 Si2 C21 C20 158.1(3)
C49 Si2 C21 C20 -82.2(4)
C43 Si2 C21 C20 35.0(4)
C46 Si2 C21 Ti1 -110.3(2)
C49 Si2 C21 Ti1 9.4(2)
C43 Si2 C21 Ti1 126.7(2)
C20 C21 C22 C23 5.2(4)
Si2 C21 C22 C23 -173.9(3)
Ti1 C21 C22 C23 -65.8(3)
C20 C21 C22 Ti1 71.0(2)
Si2 C21 C22 Ti1 -108.0(3)
C21 C22 C23 C19 -5.9(4)
Ti1 C22 C23 C19 -69.2(2)
C21 C22 C23 Ti1 63.4(3)
C20 C19 C23 C22 4.0(4)
C18 C19 C23 C22 -167.5(5)
Ti2 C19 C23 C22 91.8(4)
Ti1 C19 C23 C22 64.3(2)
C20 C19 C23 Ti1 -60.3(2)
C18 C19 C23 Ti1 128.2(5)
Ti2 C19 C23 Ti1 27.5(2)
C15 Si3 C25A C24A 46.5(9)
C31 Si3 C25A C24A -79.3(8)
C28 Si3 C25A C24A 163.8(8)
C15 Si3 C25A C26A 171.4(5)
C31 Si3 C25A C26A 45.6(7)
C28 Si3 C25A C26A -71.4(6)
C15 Si3 C31 C32A -83.0(9)
C25A Si3 C31 C32A 46.1(9)
C28 Si3 C31 C32A 160.2(9)
C15 Si3 C31 C30 49.8(4)
C25A Si3 C31 C30 178.9(4)
C28 Si3 C31 C30 -66.9(4)
C25B Si3 C31 C30 164.5(5)
C15 Si3 C31 C32 -60.0(16)
C28 Si3 C31 C32 -176.8(16)
C25B Si3 C31 C32 54.7(16)
C18 Si1 C34 C33 64.1(3)
C39 Si1 C34 C33 176.9(3)
C37 Si1 C34 C33 -64.2(3)
C18 Si1 C34 C35 -167.8(3)
C39 Si1 C34 C35 -55.0(3)
C37 Si1 C34 C35 63.9(3)
C21 Si2 C43 C42 173.8(3)
C46 Si2 C43 C42 49.5(4)
C49 Si2 C43 C42 -73.1(4)
C21 Si2 C43 C44 45.2(4)
C46 Si2 C43 C44 -79.1(3)
C49 Si2 C43 C44 158.3(3)
C21 Si2 C46 C47 62.6(4)
C49 Si2 C46 C47 -53.4(4)
C43 Si2 C46 C47 -176.0(3)
C21 Si2 C46 C45 -65.4(4)
C49 Si2 C46 C45 178.6(4)
C43 Si2 C46 C45 56.0(4)
C21 Si2 C49 C48 -157.9(4)
C46 Si2 C49 C48 -36.5(4)
C43 Si2 C49 C48 86.4(4)
C21 Si2 C49 C50 -30.7(3)
C46 Si2 C49 C50 90.7(3)
C43 Si2 C49 C50 -146.3(3)
C48 C49 C50 Ti1 174.6(3)
Si2 C49 C50 Ti1 45.4(4)
C55A Si4A C52A C51A 171.1(6)
C58A Si4A C52A C51A -69.1(9)
C11 Si4A C52A C51A 56.6(7)
C55A Si4A C52A C53A -59.4(7)
C58A Si4A C52A C53A 60.4(9)
C11 Si4A C52A C53A -173.9(6)
C11 Si4B C58B C57B 67.7(11)
C55B Si4B C58B C57B -44.3(12)
C52B Si4B C58B C57B -165.3(9)
C11 Si4B C58B C59B -160.0(11)
C55B Si4B C58B C59B 88.0(13)
C52B Si4B C58B C59B -33.0(15)
